data_7120208
loop_
_publ_author_name
'Ueda, Misa'
'Horiuchi, Shinnosuke'
'Sakuda, Eri'
'Nakao, Yoshihide'
'Arikawa, Yasuhiro'
'Umakoshi, Keisuke'

_publ_section_title
;
 Reversible formation and cleavage of Pt\\rightarrow Ag dative bonds in a
 pre-organized cavity of a luminescent heteropolynuclear platinum(ii)
 complex
;
_journal_name_full 'Chem. Commun.'
_journal_paper_doi 10.1039/C7CC03447D
_journal_year 2017
_chemical_formula_moiety 'C82 H60 Ag3 B F4 N10 Pt2, 1.4(C H Cl3), 0.4(C6 H14)'
_chemical_formula_sum 'C85.8 H67 Ag3 B Cl4.2 F4 N10 Pt2'
_chemical_formula_weight 2187.63
_space_group_crystal_system triclinic
_space_group_IT_number 2
_space_group_name_Hall '-P 1'
_space_group_name_H-M_alt 'P -1'
_symmetry_space_group_name_Hall '-P 1'
_symmetry_space_group_name_H-M 'P -1'
_atom_sites_solution_hydrogens geom
_atom_sites_solution_primary direct
_atom_sites_solution_secondary difmap
_audit_update_record
;
2017-03-02 deposited with the CCDC.
2017-05-19 downloaded from the CCDC.
;
_cell_angle_alpha 101.594(2)
_cell_angle_beta 101.990(2)
_cell_angle_gamma 100.392(2)
_cell_formula_units_Z 2
_cell_length_a 14.001(2)
_cell_length_b 16.562(3)
_cell_length_c 20.395(4)
_cell_measurement_reflns_used 11195
_cell_measurement_temperature 273
_cell_measurement_theta_max 26.02
_cell_measurement_theta_min 1.62
_cell_volume 4408.3(13)
_computing_cell_refinement DTREK
_computing_data_collection DTREK
_computing_data_reduction DTREK
_computing_molecular_graphics 'CrystalStructure 4.2'
_computing_publication_material 'CrystalStructure 4.2 (Rigaku, 2015)'
_computing_structure_refinement 'SHELXL97 (Sheldrick, 2008)'
_computing_structure_solution 'SHELXS97 (Sheldrick, 2008)'
_diffrn_ambient_temperature 273
_diffrn_detector_area_resol_mean 29.257
_diffrn_measured_fraction_theta_full 0.976
_diffrn_measured_fraction_theta_max 0.976
_diffrn_measurement_device_type 'Rigaku Saturn70'
_diffrn_measurement_method \w
_diffrn_radiation_type 'Mo K\a'
_diffrn_radiation_wavelength 0.71075
_diffrn_reflns_av_R_equivalents 0.0364
_diffrn_reflns_Laue_measured_fraction_full 0.000
_diffrn_reflns_Laue_measured_fraction_max 0.000
_diffrn_reflns_limit_h_max 17
_diffrn_reflns_limit_h_min -15
_diffrn_reflns_limit_k_max 20
_diffrn_reflns_limit_k_min -20
_diffrn_reflns_limit_l_max 25
_diffrn_reflns_limit_l_min -25
_diffrn_reflns_number 33257
_diffrn_reflns_point_group_measured_fraction_full 0.000
_diffrn_reflns_point_group_measured_fraction_max 0.000
_diffrn_reflns_theta_full 26.030
_diffrn_reflns_theta_max 26.030
_diffrn_reflns_theta_min 1.622
_diffrn_standards_number 0
_exptl_absorpt_coefficient_mu 3.985
_exptl_absorpt_correction_T_max 0.887
_exptl_absorpt_correction_T_min 0.755
_exptl_absorpt_correction_type multi-scan
_exptl_absorpt_process_details 'REQAB (Rigaku, 1998)'
_exptl_crystal_colour yellow
_exptl_crystal_density_diffrn 1.648
_exptl_crystal_density_method 'not measured'
_exptl_crystal_description prism
_exptl_crystal_F_000 2122.40
_exptl_crystal_size_max 0.140
_exptl_crystal_size_mid 0.050
_exptl_crystal_size_min 0.030
_refine_diff_density_max 3.45
_refine_diff_density_min -2.33
_refine_ls_extinction_method none
_refine_ls_goodness_of_fit_ref 1.061
_refine_ls_hydrogen_treatment mixed
_refine_ls_number_parameters 986
_refine_ls_number_reflns 16971
_refine_ls_number_restraints 20
_refine_ls_R_factor_all 0.0862
_refine_ls_R_factor_gt 0.0698
_refine_ls_shift/su_max 0.000
_refine_ls_structure_factor_coef Fsqd
_refine_ls_weighting_details 'w = 1/[\s^2^(Fo^2^)+(0.0858P)^2^+63.3568P] where P=(Fo^2^+2Fc^2^)/3'
_refine_ls_weighting_scheme calc
_refine_ls_wR_factor_gt 0.1741
_refine_ls_wR_factor_ref 0.1886
_reflns_number_gt 13406
_reflns_number_total 16971
_reflns_threshold_expression F^2^>2.0\s(F^2^)
_cod_data_source_file c7cc03447d2.cif
_cod_data_source_block 3a
_cod_original_cell_volume 4408.4(14)
_cod_database_code 7120208

loop_
_space_group_symop_id
_space_group_symop_operation_xyz
1 +X,+Y,+Z
2 -X,-Y,-Z

loop_
_atom_site_label
_atom_site_type_symbol
_atom_site_fract_x
_atom_site_fract_y
_atom_site_fract_z
_atom_site_U_iso_or_equiv
_atom_site_adp_type
_atom_site_occupancy
_atom_site_symmetry_multiplicity
_atom_site_calc_flag
_atom_site_refinement_flags
_atom_site_disorder_assembly
_atom_site_disorder_group
Pt1 Pt 0.37799(3) 0.89575(3) 0.311155(19) 0.02226(12) Uani 1 1 d . . .
Pt2 Pt 0.55160(3) 0.65805(3) 0.22969(2) 0.02476(12) Uani 1 1 d . . .
Ag1 Ag 0.34423(6) 0.72140(5) 0.17863(4) 0.02390(18) Uani 1 1 d . . .
Ag2 Ag 0.55109(6) 0.86468(5) 0.22516(4) 0.02514(19) Uani 1 1 d . . .
Ag3 Ag 0.47700(6) 0.76329(5) 0.32226(4) 0.02671(19) Uani 1 1 d . . .
N11 N 0.5096(6) 0.9873(5) 0.3520(5) 0.0241(19) Uani 1 1 d . . .
C12 C 0.5647(8) 0.9811(8) 0.4144(5) 0.029(3) Uani 1 1 d . . .
C13 C 0.6558(8) 1.0383(8) 0.4456(6) 0.033(3) Uani 1 1 d . . .
H13 H 0.6950 1.0333 0.4868 0.040 Uiso 1 1 calc R . .
C14 C 0.6893(9) 1.1026(8) 0.4163(7) 0.038(3) Uani 1 1 d . . .
H14 H 0.7506 1.1410 0.4372 0.045 Uiso 1 1 calc R . .
C15 C 0.6301(9) 1.1086(8) 0.3555(6) 0.034(3) Uani 1 1 d . . .
H15 H 0.6512 1.1516 0.3349 0.041 Uiso 1 1 calc R . .
C16 C 0.5391(8) 1.0511(7) 0.3248(6) 0.027(2) Uani 1 1 d . . .
H16 H 0.4982 1.0570 0.2848 0.033 Uiso 1 1 calc R . .
C121 C 0.5178(8) 0.9129(7) 0.4414(6) 0.027(2) Uani 1 1 d . . .
C122 C 0.4231(8) 0.8646(7) 0.4006(5) 0.026(2) Uani 1 1 d . . .
C123 C 0.3756(8) 0.7983(7) 0.4246(5) 0.023(2) Uani 1 1 d . . .
H123 H 0.3132 0.7652 0.3985 0.028 Uiso 1 1 calc R . .
C124 C 0.4197(9) 0.7805(8) 0.4869(6) 0.033(3) Uani 1 1 d . . .
H124 H 0.3868 0.7364 0.5017 0.040 Uiso 1 1 calc R . .
C125 C 0.5147(8) 0.8306(8) 0.5267(6) 0.030(2) Uani 1 1 d . . .
H125 H 0.5451 0.8197 0.5681 0.036 Uiso 1 1 calc R . .
C126 C 0.5613(9) 0.8955(8) 0.5036(6) 0.034(3) Uani 1 1 d . . .
H126 H 0.6235 0.9287 0.5301 0.041 Uiso 1 1 calc R . .
N21 N 0.2461(6) 0.8086(5) 0.2821(4) 0.0188(17) Uani 1 1 d . . .
N22 N 0.2345(6) 0.7353(6) 0.2331(4) 0.0229(19) Uani 1 1 d . . .
C23 C 0.1437(8) 0.6853(7) 0.2292(5) 0.025(2) Uani 1 1 d . . .
C24 C 0.1000(8) 0.7292(8) 0.2766(6) 0.031(3) Uani 1 1 d . . .
H24 H 0.0380 0.7099 0.2848 0.037 Uiso 1 1 calc R . .
C25 C 0.1653(7) 0.8057(7) 0.3087(5) 0.022(2) Uani 1 1 d . . .
C231 C 0.1047(8) 0.6019(8) 0.1822(6) 0.031(3) Uani 1 1 d . . .
C232 C 0.0449(11) 0.5385(8) 0.2007(7) 0.044(3) Uani 1 1 d . . .
H232 H 0.0311 0.5508 0.2438 0.053 Uiso 1 1 calc R . .
C233 C 0.0051(12) 0.4584(9) 0.1585(8) 0.056(4) Uani 1 1 d . . .
H233 H -0.0345 0.4174 0.1729 0.067 Uiso 1 1 calc R . .
C234 C 0.0252(11) 0.4401(9) 0.0945(8) 0.057(4) Uani 1 1 d . . .
H234 H -0.0004 0.3860 0.0655 0.069 Uiso 1 1 calc R . .
C235 C 0.0838(10) 0.5023(9) 0.0726(7) 0.042(3) Uani 1 1 d . . .
H235 H 0.0954 0.4903 0.0288 0.051 Uiso 1 1 calc R . .
C236 C 0.1240(8) 0.5819(8) 0.1173(6) 0.036(3) Uani 1 1 d . . .
H236 H 0.1648 0.6229 0.1036 0.043 Uiso 1 1 calc R . .
C251 C 0.1533(8) 0.8757(7) 0.3629(5) 0.025(2) Uani 1 1 d . . .
C252 C 0.1106(8) 0.8544(8) 0.4134(6) 0.032(3) Uani 1 1 d . . .
H252 H 0.0931 0.7980 0.4147 0.039 Uiso 1 1 calc R . .
C253 C 0.0931(8) 0.9181(9) 0.4633(6) 0.036(3) Uani 1 1 d . . .
H253 H 0.0627 0.9038 0.4972 0.043 Uiso 1 1 calc R . .
C254 C 0.1209(9) 1.0013(9) 0.4620(6) 0.036(3) Uani 1 1 d . . .
H254 H 0.1104 1.0433 0.4957 0.043 Uiso 1 1 calc R . .
C255 C 0.1646(8) 1.0240(8) 0.4108(6) 0.034(3) Uani 1 1 d . . .
H255 H 0.1821 1.0804 0.4096 0.041 Uiso 1 1 calc R . .
C256 C 0.1816(8) 0.9602(7) 0.3616(5) 0.028(2) Uani 1 1 d . . .
H256 H 0.2120 0.9742 0.3277 0.034 Uiso 1 1 calc R . .
N31 N 0.3549(6) 0.9227(6) 0.2123(4) 0.0230(19) Uani 1 1 d . . .
N32 N 0.4369(7) 0.9190(6) 0.1856(4) 0.026(2) Uani 1 1 d . . .
C33 C 0.4336(8) 0.9644(7) 0.1368(5) 0.023(2) Uani 1 1 d . . .
C34 C 0.3486(8) 0.9979(7) 0.1331(6) 0.031(3) Uani 1 1 d . . .
H34 H 0.3277 1.0322 0.1046 0.037 Uiso 1 1 calc R . .
C35 C 0.3015(8) 0.9697(7) 0.1806(5) 0.024(2) Uani 1 1 d . . .
C331 C 0.5131(8) 0.9713(8) 0.1003(6) 0.030(2) Uani 1 1 d . . .
C332 C 0.5562(9) 0.9032(7) 0.0811(6) 0.030(2) Uani 1 1 d . . .
H332 H 0.5307 0.8502 0.0873 0.037 Uiso 1 1 calc R . .
C333 C 0.6373(9) 0.9158(9) 0.0526(7) 0.040(3) Uani 1 1 d . . .
H333 H 0.6656 0.8704 0.0394 0.048 Uiso 1 1 calc R . .
C334 C 0.6766(10) 0.9919(10) 0.0435(7) 0.048(4) Uani 1 1 d . . .
H334 H 0.7333 0.9992 0.0264 0.058 Uiso 1 1 calc R . .
C335 C 0.6317(10) 1.0607(9) 0.0598(7) 0.041(3) Uani 1 1 d . . .
H335 H 0.6566 1.1126 0.0515 0.050 Uiso 1 1 calc R . .
C336 C 0.5514(9) 1.0500(7) 0.0880(6) 0.034(3) Uani 1 1 d . . .
H336 H 0.5217 1.0951 0.0992 0.041 Uiso 1 1 calc R . .
C351 C 0.2044(7) 0.9834(7) 0.1920(6) 0.026(2) Uani 1 1 d . . .
C352 C 0.1902(10) 1.0659(9) 0.2134(8) 0.047(3) Uani 1 1 d . . .
H352 H 0.2423 1.1131 0.2211 0.056 Uiso 1 1 calc R . .
C353 C 0.0984(11) 1.0749(10) 0.2226(9) 0.058(4) Uani 1 1 d . . .
H353 H 0.0893 1.1292 0.2375 0.070 Uiso 1 1 calc R . .
C354 C 0.0195(11) 1.0074(10) 0.2108(7) 0.050(4) Uani 1 1 d . . .
H354 H -0.0426 1.0159 0.2163 0.060 Uiso 1 1 calc R . .
C355 C 0.0327(9) 0.9269(9) 0.1909(6) 0.037(3) Uani 1 1 d . . .
H355 H -0.0202 0.8806 0.1839 0.045 Uiso 1 1 calc R . .
C356 C 0.1249(9) 0.9139(8) 0.1812(6) 0.034(3) Uani 1 1 d . . .
H356 H 0.1333 0.8592 0.1675 0.041 Uiso 1 1 calc R . .
N41 N 0.4304(6) 0.5589(6) 0.2075(5) 0.027(2) Uani 1 1 d . . .
C42 C 0.4155(10) 0.5269(7) 0.2624(6) 0.033(3) Uani 1 1 d . . .
C43 C 0.3419(12) 0.4544(9) 0.2518(7) 0.050(4) Uani 1 1 d . . .
H43 H 0.3316 0.4334 0.2894 0.060 Uiso 1 1 calc R . .
C44 C 0.2848(11) 0.4136(9) 0.1876(8) 0.048(3) Uani 1 1 d . . .
H44 H 0.2346 0.3654 0.1811 0.058 Uiso 1 1 calc R . .
C45 C 0.3017(10) 0.4443(8) 0.1307(7) 0.042(3) Uani 1 1 d . . .
H45 H 0.2642 0.4169 0.0859 0.050 Uiso 1 1 calc R . .
C46 C 0.3759(9) 0.5165(7) 0.1438(6) 0.032(3) Uani 1 1 d . . .
H46 H 0.3889 0.5370 0.1065 0.039 Uiso 1 1 calc R . .
C421 C 0.4840(10) 0.5757(8) 0.3295(6) 0.035(3) Uani 1 1 d . . .
C422 C 0.5603(9) 0.6434(7) 0.3266(6) 0.029(2) Uani 1 1 d . . .
C423 C 0.6225(10) 0.6957(8) 0.3882(6) 0.036(3) Uani 1 1 d . . .
H423 H 0.6702 0.7421 0.3870 0.043 Uiso 1 1 calc R . .
C424 C 0.6147(10) 0.6802(9) 0.4515(7) 0.045(3) Uani 1 1 d . . .
H424 H 0.6565 0.7161 0.4924 0.054 Uiso 1 1 calc R . .
C425 C 0.5436(11) 0.6101(9) 0.4534(7) 0.046(3) Uani 1 1 d . . .
H425 H 0.5398 0.5979 0.4955 0.055 Uiso 1 1 calc R . .
C426 C 0.4785(12) 0.5587(9) 0.3919(7) 0.049(4) Uani 1 1 d . . .
H426 H 0.4308 0.5125 0.3932 0.059 Uiso 1 1 calc R . .
N51 N 0.6812(6) 0.7462(6) 0.2588(4) 0.0231(19) Uani 1 1 d . . .
N52 N 0.6838(7) 0.8280(6) 0.2583(4) 0.0257(19) Uani 1 1 d . . .
C53 C 0.7802(9) 0.8731(8) 0.2853(6) 0.033(3) Uani 1 1 d . . .
C54 C 0.8399(8) 0.8190(8) 0.3040(6) 0.032(3) Uani 1 1 d . . .
H54 H 0.9086 0.8332 0.3242 0.038 Uiso 1 1 calc R . .
C55 C 0.7750(9) 0.7384(8) 0.2861(6) 0.030(3) Uani 1 1 d . . .
C531 C 0.8086(9) 0.9651(8) 0.2901(6) 0.032(3) Uani 1 1 d . . .
C532 C 0.8863(9) 1.0162(9) 0.3435(6) 0.039(3) Uani 1 1 d . . .
H532 H 0.9195 0.9923 0.3764 0.047 Uiso 1 1 calc R . .
C533 C 0.9165(10) 1.1025(9) 0.3495(7) 0.045(3) Uani 1 1 d . . .
H533 H 0.9686 1.1362 0.3863 0.054 Uiso 1 1 calc R . .
C534 C 0.8684(10) 1.1373(9) 0.3007(7) 0.047(3) Uani 1 1 d . . .
H534 H 0.8877 1.1952 0.3047 0.056 Uiso 1 1 calc R . .
C535 C 0.7910(9) 1.0871(8) 0.2448(7) 0.038(3) Uani 1 1 d . . .
H535 H 0.7600 1.1112 0.2112 0.046 Uiso 1 1 calc R . .
C536 C 0.7608(8) 1.0022(9) 0.2397(6) 0.037(3) Uani 1 1 d . . .
H536 H 0.7086 0.9688 0.2028 0.045 Uiso 1 1 calc R . .
C551 C 0.8031(8) 0.6597(8) 0.2936(6) 0.032(3) Uani 1 1 d . . .
C552 C 0.7622(10) 0.5844(9) 0.2445(7) 0.045(3) Uani 1 1 d . . .
H552 H 0.7136 0.5835 0.2054 0.054 Uiso 1 1 calc R . .
C553 C 0.7899(12) 0.5110(10) 0.2507(8) 0.055(4) Uani 1 1 d . . .
H553 H 0.7603 0.4611 0.2166 0.065 Uiso 1 1 calc R . .
C554 C 0.8641(13) 0.5117(10) 0.3096(9) 0.058(4) Uani 1 1 d . . .
H554 H 0.8844 0.4623 0.3146 0.069 Uiso 1 1 calc R . .
C555 C 0.9054(11) 0.5858(11) 0.3589(7) 0.051(4) Uani 1 1 d . . .
H555 H 0.9542 0.5864 0.3978 0.062 Uiso 1 1 calc R . .
C556 C 0.8765(9) 0.6604(9) 0.3526(6) 0.037(3) Uani 1 1 d . . .
H556 H 0.9052 0.7102 0.3870 0.045 Uiso 1 1 calc R . .
N61 N 0.5196(6) 0.6750(6) 0.1283(5) 0.0239(19) Uani 1 1 d . . .
N62 N 0.4292(7) 0.6967(6) 0.1065(4) 0.0255(19) Uani 1 1 d . . .
C63 C 0.4159(8) 0.6953(7) 0.0383(5) 0.027(2) Uani 1 1 d . . .
C64 C 0.4971(8) 0.6726(7) 0.0164(6) 0.030(3) Uani 1 1 d . . .
H64 H 0.5064 0.6662 -0.0280 0.036 Uiso 1 1 calc R . .
C65 C 0.5626(8) 0.6609(7) 0.0747(5) 0.026(2) Uani 1 1 d . . .
C631 C 0.3293(7) 0.7185(7) -0.0017(5) 0.024(2) Uani 1 1 d . . .
C632 C 0.2730(8) 0.7680(7) 0.0310(6) 0.027(2) Uani 1 1 d . . .
H632 H 0.2912 0.7876 0.0790 0.032 Uiso 1 1 calc R . .
C633 C 0.1913(9) 0.7876(8) -0.0071(7) 0.038(3) Uani 1 1 d . . .
H633 H 0.1532 0.8190 0.0151 0.045 Uiso 1 1 calc R . .
C634 C 0.1654(10) 0.7600(9) -0.0800(7) 0.044(3) Uani 1 1 d . . .
H634 H 0.1106 0.7737 -0.1061 0.053 Uiso 1 1 calc R . .
C635 C 0.2221(10) 0.7126(8) -0.1120(6) 0.043(3) Uani 1 1 d . . .
H635 H 0.2056 0.6949 -0.1600 0.051 Uiso 1 1 calc R . .
C636 C 0.3027(9) 0.6913(8) -0.0738(6) 0.038(3) Uani 1 1 d . . .
H636 H 0.3395 0.6586 -0.0960 0.045 Uiso 1 1 calc R . .
C651 C 0.6589(8) 0.6363(8) 0.0795(5) 0.029(3) Uani 1 1 d . . .
C652 C 0.6645(8) 0.5553(7) 0.0514(5) 0.029(2) Uani 1 1 d . . .
H652 H 0.6057 0.5144 0.0287 0.034 Uiso 1 1 calc R . .
C653 C 0.7559(8) 0.5334(8) 0.0563(6) 0.034(3) Uani 1 1 d . . .
H653 H 0.7580 0.4779 0.0376 0.041 Uiso 1 1 calc R . .
C654 C 0.8430(9) 0.5927(8) 0.0883(6) 0.037(3) Uani 1 1 d . . .
H654 H 0.9045 0.5778 0.0915 0.044 Uiso 1 1 calc R . .
C655 C 0.8392(8) 0.6753(8) 0.1161(7) 0.039(3) Uani 1 1 d . . .
H655 H 0.8987 0.7161 0.1370 0.047 Uiso 1 1 calc R . .
C656 C 0.7486(9) 0.6981(9) 0.1132(6) 0.038(3) Uani 1 1 d . . .
H656 H 0.7467 0.7533 0.1331 0.046 Uiso 1 1 calc R . .
B1 B 0.122(2) 0.6796(17) 0.5407(13) 0.015(5) Uiso 0.40 1 d PU A 1
F1 F 0.1967(16) 0.6847(13) 0.5067(11) 0.056(5) Uiso 0.40 1 d PU A 1
F2 F 0.0678(10) 0.5950(9) 0.5088(7) 0.020(3) Uiso 0.40 1 d PU A 1
F3 F 0.0645(12) 0.7327(10) 0.5228(8) 0.030(3) Uiso 0.40 1 d PU A 1
F4 F 0.1481(16) 0.6860(13) 0.6058(11) 0.054(5) Uiso 0.40 1 d PU A 1
C1 C -0.498(2) 0.707(2) 0.7895(18) 0.068(8) Uiso 0.60 1 d P B 1
H1 H -0.4607 0.7062 0.7540 0.082 Uiso 0.60 1 calc PR B 1
Cl1 Cl -0.5572(7) 0.6034(6) 0.7876(5) 0.073(2) Uiso 0.60 1 d P B 1
Cl2 Cl -0.5981(7) 0.7629(6) 0.7710(5) 0.087(2) Uiso 0.60 1 d P B 1
Cl3 Cl -0.4198(6) 0.7603(5) 0.8694(4) 0.0697(19) Uiso 0.60 1 d P B 1
B2 B -0.3250(17) 0.7211(14) 0.6568(11) 0.030(4) Uiso 0.60 1 d PU C 2
F5 F -0.2764(11) 0.7270(9) 0.7221(7) 0.055(3) Uiso 0.60 1 d PU C 2
F6 F -0.3449(7) 0.6410(6) 0.6166(5) 0.025(2) Uiso 0.60 1 d PU C 2
F7 F -0.2763(8) 0.7745(7) 0.6247(5) 0.032(2) Uiso 0.60 1 d PU C 2
F8 F -0.4084(17) 0.7442(14) 0.6607(12) 0.108(7) Uiso 0.60 1 d PU C 2
C2 C -0.529(4) 0.690(3) 0.752(3) 0.066(12) Uiso 0.40 1 d P D 2
H2 H -0.4832 0.6769 0.7230 0.079 Uiso 0.40 1 calc PR D 2
Cl4 Cl -0.647(2) 0.6751(17) 0.6982(14) 0.168(9) Uiso 0.40 1 d P D 2
Cl5 Cl -0.4911(13) 0.8003(11) 0.7922(9) 0.105(5) Uiso 0.40 1 d P D 2
Cl6 Cl -0.5239(8) 0.6254(7) 0.8098(6) 0.052(2) Uiso 0.40 1 d P D 2
C3 C -0.160(2) 0.8457(18) 0.9349(14) 0.029(6) Uiso 0.40 1 d PU E 2
H3 H -0.1532 0.8894 0.9090 0.035 Uiso 0.40 1 calc PR E 2
Cl7 Cl -0.2753(8) 0.7952(7) 0.9144(6) 0.066(3) Uiso 0.40 1 d PU E 2
Cl8 Cl -0.0821(13) 0.7693(11) 0.9105(9) 0.108(5) Uiso 0.40 1 d P E 2
Cl9 Cl -0.1036(19) 0.8903(16) 1.0201(13) 0.161(8) Uiso 0.40 1 d P E 2
C4 C 0.087(4) 0.359(3) 0.331(3) 0.087(14) Uiso 0.40 1 d PDU F -1
H4A H 0.0243 0.3339 0.2976 0.104 Uiso 0.40 1 calc PR F -1
H4B H 0.0780 0.3614 0.3768 0.104 Uiso 0.40 1 calc PR F -1
H4C H 0.1345 0.3248 0.3231 0.104 Uiso 0.40 1 calc PR F -1
C5 C 0.127(4) 0.448(3) 0.3247(15) 0.121(13) Uiso 0.40 1 d PDU F -1
H5A H 0.1601 0.4437 0.2871 0.145 Uiso 0.40 1 calc PR F -1
H5B H 0.0707 0.4729 0.3122 0.145 Uiso 0.40 1 calc PR F -1
C6 C 0.201(3) 0.507(3) 0.3893(16) 0.078(10) Uiso 0.40 1 d PDU F -1
H6A H 0.2678 0.5029 0.3863 0.093 Uiso 0.40 1 calc PR F -1
H6B H 0.1958 0.5646 0.3883 0.093 Uiso 0.40 1 calc PR F -1
C7 C 0.189(2) 0.494(2) 0.4593(14) 0.052(7) Uiso 0.40 1 d PDU F -1
H7A H 0.1450 0.5271 0.4766 0.062 Uiso 0.40 1 calc PR F -1
H7B H 0.1638 0.4351 0.4567 0.062 Uiso 0.40 1 calc PR F -1
C8 C 0.296(2) 0.526(2) 0.5045(14) 0.050(8) Uiso 0.40 1 d PDU F -1
H8A H 0.3368 0.4890 0.4884 0.060 Uiso 0.40 1 calc PR F -1
H8B H 0.3232 0.5822 0.4998 0.060 Uiso 0.40 1 calc PR F -1
C9 C 0.302(3) 0.530(3) 0.5800(15) 0.057(9) Uiso 0.40 1 d PDU F -1
H9A H 0.2561 0.5619 0.5950 0.069 Uiso 0.40 1 calc PR F -1
H9B H 0.3692 0.5577 0.6070 0.069 Uiso 0.40 1 calc PR F -1
H9C H 0.2850 0.4739 0.5860 0.069 Uiso 0.40 1 calc PR F -1

loop_
_atom_site_aniso_label
_atom_site_aniso_U_11
_atom_site_aniso_U_22
_atom_site_aniso_U_33
_atom_site_aniso_U_23
_atom_site_aniso_U_13
_atom_site_aniso_U_12
Pt1 0.0160(2) 0.0299(2) 0.0177(2) -0.00031(16) 0.00557(15) 0.00271(16)
Pt2 0.0196(2) 0.0333(2) 0.0198(2) 0.00014(16) 0.00596(15) 0.00813(18)
Ag1 0.0179(4) 0.0330(4) 0.0194(4) 0.0012(3) 0.0075(3) 0.0051(3)
Ag2 0.0170(4) 0.0346(5) 0.0221(4) 0.0023(3) 0.0062(3) 0.0054(3)
Ag3 0.0240(4) 0.0340(5) 0.0210(4) 0.0005(3) 0.0073(3) 0.0088(4)
N11 0.015(4) 0.022(4) 0.028(5) -0.006(4) 0.008(4) -0.006(4)
C12 0.018(5) 0.045(7) 0.019(5) -0.003(5) 0.005(4) 0.005(5)
C13 0.021(6) 0.043(7) 0.032(6) 0.001(5) 0.009(5) 0.004(5)
C14 0.017(6) 0.039(7) 0.042(7) -0.007(5) 0.002(5) -0.004(5)
C15 0.035(7) 0.029(6) 0.034(6) -0.001(5) 0.014(5) 0.001(5)
C16 0.027(6) 0.026(6) 0.025(5) 0.004(4) 0.009(4) -0.003(5)
C121 0.015(5) 0.038(6) 0.025(5) 0.007(5) 0.006(4) 0.002(5)
C122 0.014(5) 0.030(6) 0.023(5) -0.012(4) 0.007(4) -0.006(4)
C123 0.018(5) 0.033(6) 0.015(5) 0.000(4) 0.004(4) 0.002(4)
C124 0.033(7) 0.033(6) 0.033(6) 0.001(5) 0.014(5) 0.008(5)
C125 0.025(6) 0.044(7) 0.023(5) 0.004(5) 0.009(4) 0.011(5)
C126 0.024(6) 0.041(7) 0.027(6) -0.008(5) 0.005(5) 0.006(5)
N21 0.016(4) 0.019(4) 0.014(4) -0.005(3) 0.001(3) -0.003(3)
N22 0.020(4) 0.028(5) 0.017(4) -0.003(3) 0.005(3) 0.005(4)
C23 0.021(5) 0.035(6) 0.021(5) 0.008(4) 0.011(4) 0.007(5)
C24 0.021(6) 0.051(7) 0.024(5) 0.005(5) 0.014(4) 0.013(5)
C25 0.012(5) 0.034(6) 0.021(5) 0.005(4) 0.009(4) 0.006(4)
C231 0.018(5) 0.040(7) 0.028(6) -0.001(5) 0.002(4) 0.007(5)
C232 0.050(8) 0.035(7) 0.042(7) 0.008(6) 0.013(6) -0.002(6)
C233 0.067(10) 0.031(7) 0.056(9) 0.008(7) 0.009(8) -0.010(7)
C234 0.047(9) 0.037(8) 0.065(10) -0.015(7) -0.004(7) 0.005(7)
C235 0.035(7) 0.046(8) 0.038(7) -0.006(6) 0.009(6) 0.010(6)
C236 0.017(5) 0.051(8) 0.033(6) -0.007(5) 0.009(5) 0.006(5)
C251 0.022(5) 0.032(6) 0.014(5) -0.004(4) 0.005(4) 0.003(5)
C252 0.013(5) 0.043(7) 0.035(6) 0.001(5) 0.008(4) -0.001(5)
C253 0.022(6) 0.063(9) 0.018(5) 0.001(5) 0.010(4) 0.005(6)
C254 0.028(6) 0.054(8) 0.022(6) -0.009(5) 0.008(5) 0.020(6)
C255 0.026(6) 0.046(7) 0.022(5) 0.000(5) -0.006(4) 0.009(5)
C256 0.028(6) 0.034(6) 0.019(5) 0.001(4) 0.007(4) 0.004(5)
N31 0.010(4) 0.031(5) 0.026(4) -0.001(4) 0.009(3) 0.002(4)
N32 0.024(5) 0.032(5) 0.019(4) 0.002(4) 0.007(4) -0.001(4)
C33 0.018(5) 0.028(6) 0.018(5) 0.002(4) 0.005(4) 0.000(4)
C34 0.026(6) 0.032(6) 0.036(6) 0.005(5) 0.013(5) 0.004(5)
C35 0.020(5) 0.026(5) 0.024(5) -0.001(4) 0.005(4) 0.007(4)
C331 0.024(6) 0.036(6) 0.029(6) 0.007(5) 0.003(5) 0.005(5)
C332 0.036(7) 0.029(6) 0.024(5) 0.005(5) 0.012(5) 0.000(5)
C333 0.032(7) 0.049(8) 0.039(7) 0.003(6) 0.018(5) 0.009(6)
C334 0.028(7) 0.082(11) 0.033(7) 0.013(7) 0.016(5) 0.001(7)
C335 0.037(7) 0.046(8) 0.043(7) 0.022(6) 0.016(6) -0.004(6)
C336 0.033(7) 0.026(6) 0.044(7) 0.013(5) 0.014(5) 0.000(5)
C351 0.012(5) 0.034(6) 0.028(5) 0.000(5) 0.004(4) 0.002(4)
C352 0.036(7) 0.044(8) 0.060(9) 0.003(7) 0.021(7) 0.009(6)
C353 0.040(8) 0.059(10) 0.082(12) 0.003(8) 0.029(8) 0.029(8)
C354 0.036(8) 0.072(10) 0.049(8) 0.013(7) 0.020(6) 0.020(8)
C355 0.018(6) 0.053(8) 0.040(7) 0.013(6) 0.010(5) 0.004(5)
C356 0.034(7) 0.041(7) 0.026(6) 0.004(5) 0.010(5) 0.006(6)
N41 0.010(4) 0.033(5) 0.029(5) -0.006(4) 0.003(3) 0.003(4)
C42 0.048(7) 0.028(6) 0.026(6) 0.007(5) 0.015(5) 0.014(6)
C43 0.063(10) 0.045(8) 0.038(7) 0.005(6) 0.020(7) -0.003(7)
C44 0.048(8) 0.035(7) 0.056(9) 0.009(6) 0.006(7) 0.003(6)
C45 0.040(7) 0.041(7) 0.038(7) 0.006(6) -0.002(6) 0.009(6)
C46 0.035(7) 0.025(6) 0.033(6) 0.004(5) 0.006(5) 0.003(5)
C421 0.046(7) 0.030(6) 0.031(6) 0.008(5) 0.009(5) 0.015(6)
C422 0.038(7) 0.024(6) 0.026(5) -0.003(4) 0.009(5) 0.018(5)
C423 0.041(7) 0.047(7) 0.022(6) 0.005(5) 0.013(5) 0.013(6)
C424 0.045(8) 0.052(8) 0.029(6) -0.003(6) 0.003(6) 0.013(7)
C425 0.070(10) 0.044(8) 0.028(6) 0.015(6) 0.018(6) 0.010(7)
C426 0.065(10) 0.047(8) 0.033(7) 0.009(6) 0.019(7) 0.003(7)
N51 0.019(4) 0.028(5) 0.027(5) 0.003(4) 0.014(4) 0.010(4)
N52 0.023(5) 0.025(5) 0.023(4) -0.003(4) 0.005(4) 0.002(4)
C53 0.028(6) 0.034(6) 0.028(6) -0.005(5) 0.006(5) 0.001(5)
C54 0.017(5) 0.046(7) 0.025(6) -0.002(5) 0.000(4) 0.005(5)
C55 0.039(7) 0.039(7) 0.022(5) 0.007(5) 0.017(5) 0.022(6)
C531 0.029(6) 0.043(7) 0.023(5) 0.000(5) 0.010(5) 0.008(5)
C532 0.024(6) 0.050(8) 0.031(6) -0.004(6) 0.003(5) 0.002(6)
C533 0.037(7) 0.054(9) 0.032(7) -0.003(6) 0.007(6) -0.004(6)
C534 0.036(7) 0.041(8) 0.054(9) -0.002(6) 0.019(6) -0.007(6)
C535 0.029(6) 0.041(7) 0.046(7) 0.009(6) 0.013(5) 0.010(6)
C536 0.016(6) 0.055(8) 0.032(6) -0.004(6) 0.006(5) 0.002(5)
C551 0.020(6) 0.047(7) 0.026(6) 0.004(5) 0.007(4) 0.003(5)
C552 0.042(8) 0.049(8) 0.047(8) 0.006(6) 0.005(6) 0.029(7)
C553 0.061(10) 0.055(9) 0.054(9) 0.011(7) 0.023(8) 0.020(8)
C554 0.069(11) 0.049(9) 0.074(11) 0.022(8) 0.027(9) 0.040(8)
C555 0.043(8) 0.077(11) 0.043(8) 0.032(8) 0.005(6) 0.023(8)
C556 0.022(6) 0.060(8) 0.036(7) 0.018(6) 0.011(5) 0.013(6)
N61 0.010(4) 0.029(5) 0.028(5) -0.004(4) 0.007(3) 0.004(4)
N62 0.023(5) 0.030(5) 0.023(4) 0.004(4) 0.009(4) 0.006(4)
C63 0.024(6) 0.025(6) 0.021(5) -0.007(4) 0.005(4) -0.006(5)
C64 0.021(6) 0.037(6) 0.023(5) -0.007(5) 0.007(4) -0.001(5)
C65 0.026(6) 0.029(6) 0.019(5) -0.002(4) 0.007(4) 0.006(5)
C631 0.011(5) 0.029(6) 0.028(5) 0.005(4) 0.000(4) 0.004(4)
C632 0.022(5) 0.030(6) 0.029(6) 0.010(5) 0.007(4) 0.006(5)
C633 0.026(6) 0.041(7) 0.045(7) 0.017(6) 0.011(5) -0.004(5)
C634 0.029(7) 0.048(8) 0.046(8) 0.009(6) -0.002(6) -0.001(6)
C635 0.049(8) 0.043(8) 0.023(6) 0.001(5) -0.003(5) 0.000(6)
C636 0.034(7) 0.040(7) 0.031(6) -0.003(5) 0.001(5) 0.010(6)
C651 0.017(5) 0.045(7) 0.023(5) -0.001(5) 0.013(4) 0.002(5)
C652 0.024(6) 0.039(6) 0.017(5) -0.007(4) 0.011(4) 0.002(5)
C653 0.024(6) 0.045(7) 0.030(6) 0.000(5) 0.005(5) 0.009(5)
C654 0.026(6) 0.051(8) 0.030(6) -0.003(5) 0.012(5) 0.011(6)
C655 0.013(5) 0.044(7) 0.047(7) -0.011(6) 0.008(5) -0.002(5)
C656 0.028(6) 0.049(8) 0.032(6) -0.009(5) 0.011(5) 0.009(6)

loop_
_atom_type_symbol
_atom_type_description
_atom_type_scat_dispersion_real
_atom_type_scat_dispersion_imag
_atom_type_scat_source
C C 0.0033 0.0016
;
International Tables for Crystallography
(Vol. C, Tables 4.2.6.8 and 6.1.1.4)
;
H H 0.0000 0.0000
;
International Tables for Crystallography
(Vol. C, Table 6.1.1.4)
;
Ag Ag -0.8971 1.1015
;
International Tables for Crystallography
(Vol. C, Tables 4.2.6.8 and 6.1.1.4)
;
B B 0.0013 0.0007
;
International Tables for Crystallography
(Vol. C, Tables 4.2.6.8 and 6.1.1.4)
;
F F 0.0171 0.0103
;
International Tables for Crystallography
(Vol. C, Tables 4.2.6.8 and 6.1.1.4)
;
N N 0.0061 0.0033
;
International Tables for Crystallography
(Vol. C, Tables 4.2.6.8 and 6.1.1.4)
;
Pt Pt -1.7033 8.3905
;
International Tables for Crystallography
(Vol. C, Tables 4.2.6.8 and 6.1.1.4)
;
Cl Cl 0.1484 0.1585
;
International Tables for Crystallography
(Vol. C, Tables 4.2.6.8 and 6.1.1.4)
;

loop_
_geom_angle_atom_site_label_1
_geom_angle_atom_site_label_2
_geom_angle_atom_site_label_3
_geom_angle
C122 Pt1 N21 93.8(4)
C122 Pt1 N11 81.3(4)
N21 Pt1 N11 173.4(3)
C122 Pt1 N31 169.3(4)
N21 Pt1 N31 91.8(3)
N11 Pt1 N31 93.8(3)
C122 Pt1 Ag3 57.0(3)
N21 Pt1 Ag3 88.4(2)
N11 Pt1 Ag3 92.6(3)
N31 Pt1 Ag3 114.0(2)
N51 Pt2 C422 93.1(4)
N51 Pt2 N41 172.1(4)
C422 Pt2 N41 81.7(4)
N51 Pt2 N61 92.7(3)
C422 Pt2 N61 171.1(4)
N41 Pt2 N61 93.2(4)
N51 Pt2 Ag3 88.7(2)
C422 Pt2 Ag3 59.5(3)
N41 Pt2 Ag3 93.7(2)
N61 Pt2 Ag3 114.1(2)
N51 Pt2 Ag1 117.0(2)
C422 Pt2 Ag1 108.1(3)
N41 Pt2 Ag1 70.5(3)
N61 Pt2 Ag1 63.3(2)
Ag3 Pt2 Ag1 58.11(2)
N22 Ag1 N62 168.3(3)
N22 Ag1 Ag3 81.9(2)
N62 Ag1 Ag3 109.5(2)
N22 Ag1 Ag2 118.8(2)
N62 Ag1 Ag2 70.9(2)
Ag3 Ag1 Ag2 58.86(3)
N22 Ag1 Pt2 126.5(2)
N62 Ag1 Pt2 62.5(2)
Ag3 Ag1 Pt2 52.56(2)
Ag2 Ag1 Pt2 63.68(3)
N32 Ag2 N52 168.5(4)
N32 Ag2 Ag3 107.5(2)
N52 Ag2 Ag3 83.4(3)
N32 Ag2 Ag1 72.3(2)
N52 Ag2 Ag1 117.8(3)
Ag3 Ag2 Ag1 56.85(3)
C122 Ag3 C422 138.1(4)
C122 Ag3 Pt2 174.8(3)
C422 Ag3 Pt2 44.4(3)
C122 Ag3 Pt1 44.1(3)
C422 Ag3 Pt1 177.4(3)
Pt2 Ag3 Pt1 133.48(3)
C122 Ag3 Ag1 111.1(3)
C422 Ag3 Ag1 105.4(3)
Pt2 Ag3 Ag1 69.34(3)
Pt1 Ag3 Ag1 72.01(3)
C122 Ag3 Ag2 103.6(3)
C422 Ag3 Ag2 110.3(3)
Pt2 Ag3 Ag2 71.76(3)
Pt1 Ag3 Ag2 68.74(3)
Ag1 Ag3 Ag2 64.30(3)
C16 N11 C12 120.7(9)
C16 N11 Pt1 125.0(8)
C12 N11 Pt1 114.1(7)
N11 C12 C13 118.9(11)
N11 C12 C121 114.6(9)
C13 C12 C121 126.5(11)
C14 C13 C12 120.7(12)
C14 C13 H13 119.7
C12 C13 H13 119.7
C15 C14 C13 118.5(11)
C15 C14 H14 120.7
C13 C14 H14 120.7
C14 C15 C16 120.2(12)
C14 C15 H15 119.9
C16 C15 H15 119.9
N11 C16 C15 120.8(11)
N11 C16 H16 119.6
C15 C16 H16 119.6
C126 C121 C122 120.7(11)
C126 C121 C12 123.8(10)
C122 C121 C12 115.6(10)
C123 C122 C121 117.3(10)
C123 C122 Pt1 128.3(7)
C121 C122 Pt1 114.2(8)
C123 C122 Ag3 89.6(7)
C121 C122 Ag3 99.0(7)
Pt1 C122 Ag3 78.8(3)
C124 C123 C122 122.0(10)
C124 C123 H123 119.0
C122 C123 H123 119.0
C123 C124 C125 119.2(11)
C123 C124 H124 120.4
C125 C124 H124 120.4
C126 C125 C124 119.2(11)
C126 C125 H125 120.4
C124 C125 H125 120.4
C125 C126 C121 121.7(11)
C125 C126 H126 119.2
C121 C126 H126 119.2
C25 N21 N22 110.3(8)
C25 N21 Pt1 129.9(7)
N22 N21 Pt1 119.5(6)
C23 N22 N21 106.7(8)
C23 N22 Ag1 133.2(7)
N21 N22 Ag1 120.0(6)
N22 C23 C24 108.1(10)
N22 C23 C231 122.8(9)
C24 C23 C231 129.2(10)
C25 C24 C23 107.4(10)
C25 C24 H24 126.3
C23 C24 H24 126.3
N21 C25 C24 107.5(9)
N21 C25 C251 124.1(9)
C24 C25 C251 128.3(9)
C232 C231 C236 117.2(11)
C232 C231 C23 120.3(11)
C236 C231 C23 122.5(11)
C233 C232 C231 123.3(13)
C233 C232 H232 118.4
C231 C232 H232 118.4
C232 C233 C234 118.5(14)
C232 C233 H233 120.8
C234 C233 H233 120.8
C233 C234 C235 120.7(13)
C233 C234 H234 119.6
C235 C234 H234 119.6
C236 C235 C234 118.9(13)
C236 C235 H235 120.6
C234 C235 H235 120.6
C235 C236 C231 121.4(13)
C235 C236 H236 119.3
C231 C236 H236 119.3
C252 C251 C256 120.3(10)
C252 C251 C25 118.0(10)
C256 C251 C25 121.7(9)
C251 C252 C253 119.8(12)
C251 C252 H252 120.1
C253 C252 H252 120.1
C254 C253 C252 119.9(11)
C254 C253 H253 120.1
C252 C253 H253 120.1
C253 C254 C255 121.0(10)
C253 C254 H254 119.5
C255 C254 H254 119.5
C256 C255 C254 118.6(12)
C256 C255 H255 120.7
C254 C255 H255 120.7
C251 C256 C255 120.4(11)
C251 C256 H256 119.8
C255 C256 H256 119.8
C35 N31 N32 108.3(9)
C35 N31 Pt1 135.1(7)
N32 N31 Pt1 111.5(6)
C33 N32 N31 108.3(9)
C33 N32 Ag2 128.2(7)
N31 N32 Ag2 123.1(7)
N32 C33 C34 108.1(9)
N32 C33 C331 119.6(10)
C34 C33 C331 132.2(10)
C35 C34 C33 105.8(10)
C35 C34 H34 127.1
C33 C34 H34 127.1
N31 C35 C34 109.4(9)
N31 C35 C351 124.2(10)
C34 C35 C351 126.2(10)
C332 C331 C336 119.2(11)
C332 C331 C33 121.6(11)
C336 C331 C33 119.1(11)
C333 C332 C331 119.0(11)
C333 C332 H332 120.5
C331 C332 H332 120.5
C334 C333 C332 121.9(13)
C334 C333 H333 119.1
C332 C333 H333 119.1
C333 C334 C335 120.2(12)
C333 C334 H334 119.9
C335 C334 H334 119.9
C336 C335 C334 119.1(12)
C336 C335 H335 120.4
C334 C335 H335 120.4
C335 C336 C331 120.6(12)
C335 C336 H336 119.7
C331 C336 H336 119.7
C356 C351 C352 119.2(11)
C356 C351 C35 119.7(10)
C352 C351 C35 121.1(10)
C353 C352 C351 118.6(13)
C353 C352 H352 120.7
C351 C352 H352 120.7
C354 C353 C352 122.6(14)
C354 C353 H353 118.7
C352 C353 H353 118.7
C353 C354 C355 119.3(13)
C353 C354 H354 120.4
C355 C354 H354 120.4
C354 C355 C356 120.5(13)
C354 C355 H355 119.7
C356 C355 H355 119.7
C355 C356 C351 119.7(12)
C355 C356 H356 120.1
C351 C356 H356 120.1
C46 N41 C42 118.8(10)
C46 N41 Pt2 125.2(8)
C42 N41 Pt2 115.2(7)
N41 C42 C43 119.9(11)
N41 C42 C421 114.1(11)
C43 C42 C421 126.0(11)
C44 C43 C42 121.0(13)
C44 C43 H43 119.5
C42 C43 H43 119.5
C43 C44 C45 119.6(14)
C43 C44 H44 120.2
C45 C44 H44 120.2
C46 C45 C44 117.4(12)
C46 C45 H45 121.3
C44 C45 H45 121.3
N41 C46 C45 123.4(12)
N41 C46 H46 118.3
C45 C46 H46 118.3
C426 C421 C422 120.1(12)
C426 C421 C42 124.2(12)
C422 C421 C42 115.7(10)
C423 C422 C421 118.5(11)
C423 C422 Pt2 128.0(9)
C421 C422 Pt2 113.0(8)
C423 C422 Ag3 85.0(7)
C421 C422 Ag3 104.5(8)
Pt2 C422 Ag3 76.1(4)
C422 C423 C424 121.2(13)
C422 C423 H423 119.4
C424 C423 H423 119.4
C423 C424 C425 119.6(12)
C423 C424 H424 120.2
C425 C424 H424 120.2
C426 C425 C424 119.6(12)
C426 C425 H425 120.2
C424 C425 H425 120.2
C421 C426 C425 120.7(13)
C421 C426 H426 119.7
C425 C426 H426 119.7
N52 N51 C55 109.3(9)
N52 N51 Pt2 121.7(7)
C55 N51 Pt2 128.8(8)
N51 N52 C53 108.1(9)
N51 N52 Ag2 119.8(7)
C53 N52 Ag2 131.9(8)
N52 C53 C54 109.0(10)
N52 C53 C531 121.4(11)
C54 C53 C531 129.5(11)
C53 C54 C55 105.5(10)
C53 C54 H54 127.2
C55 C54 H54 127.2
N51 C55 C54 107.9(10)
N51 C55 C551 125.7(11)
C54 C55 C551 126.3(11)
C532 C531 C536 118.3(12)
C532 C531 C53 119.6(12)
C536 C531 C53 122.1(11)
C531 C532 C533 121.6(13)
C531 C532 H532 119.2
C533 C532 H532 119.2
C534 C533 C532 119.1(12)
C534 C533 H533 120.4
C532 C533 H533 120.4
C533 C534 C535 120.9(13)
C533 C534 H534 119.6
C535 C534 H534 119.6
C536 C535 C534 119.6(13)
C536 C535 H535 120.2
C534 C535 H535 120.2
C535 C536 C531 120.4(11)
C535 C536 H536 119.8
C531 C536 H536 119.8
C552 C551 C556 118.3(12)
C552 C551 C55 122.6(11)
C556 C551 C55 119.1(11)
C553 C552 C551 122.7(14)
C553 C552 H552 118.7
C551 C552 H552 118.7
C552 C553 C554 119.2(15)
C552 C553 H553 120.4
C554 C553 H553 120.4
C555 C554 C553 118.9(13)
C555 C554 H554 120.6
C553 C554 H554 120.5
C554 C555 C556 121.7(13)
C554 C555 H555 119.1
C556 C555 H555 119.1
C555 C556 C551 119.2(13)
C555 C556 H556 120.4
C551 C556 H556 120.4
C65 N61 N62 109.4(9)
C65 N61 Pt2 134.4(7)
N62 N61 Pt2 115.8(6)
C63 N62 N61 107.6(8)
C63 N62 Ag1 134.2(8)
N61 N62 Ag1 118.2(6)
N62 C63 C64 108.9(10)
N62 C63 C631 122.7(10)
C64 C63 C631 128.4(10)
C63 C64 C65 106.8(10)
C63 C64 H64 126.6
C65 C64 H64 126.6
N61 C65 C64 107.3(9)
N61 C65 C651 123.9(10)
C64 C65 C651 128.8(10)
C636 C631 C632 119.1(10)
C636 C631 C63 119.5(10)
C632 C631 C63 121.4(10)
C633 C632 C631 120.5(11)
C633 C632 H632 119.7
C631 C632 H632 119.7
C632 C633 C634 119.8(12)
C632 C633 H633 120.1
C634 C633 H633 120.1
C635 C634 C633 119.4(12)
C635 C634 H634 120.3
C633 C634 H634 120.3
C636 C635 C634 120.8(12)
C636 C635 H635 119.6
C634 C635 H635 119.6
C635 C636 C631 120.2(11)
C635 C636 H636 119.9
C631 C636 H636 119.9
C652 C651 C656 119.0(10)
C652 C651 C65 122.0(10)
C656 C651 C65 119.0(11)
C651 C652 C653 121.2(11)
C651 C652 H652 119.4
C653 C652 H652 119.4
C654 C653 C652 120.4(12)
C654 C653 H653 119.8
C652 C653 H653 119.8
C653 C654 C655 119.4(11)
C653 C654 H654 120.3
C655 C654 H654 120.3
C656 C655 C654 121.1(11)
C656 C655 H655 119.4
C654 C655 H655 119.4
C655 C656 C651 118.9(12)
C655 C656 H656 120.6
C651 C656 H656 120.6
F4 B1 F3 114(2)
F4 B1 F1 118(2)
F3 B1 F1 108(2)
F4 B1 F2 107(2)
F3 B1 F2 109(2)
F1 B1 F2 100.2(19)
Cl3 C1 Cl1 112.4(19)
Cl3 C1 Cl2 108.2(18)
Cl1 C1 Cl2 106.7(17)
Cl3 C1 H1 109.8
Cl1 C1 H1 109.8
Cl2 C1 H1 109.8
F8 B2 F5 106(2)
F8 B2 F6 110(2)
F5 B2 F6 111.9(18)
F8 B2 F7 106.4(19)
F5 B2 F7 114.5(18)
F6 B2 F7 107.8(16)
Cl4 C2 Cl6 114(3)
Cl4 C2 Cl5 105(3)
Cl6 C2 Cl5 114(3)
Cl4 C2 H2 107.8
Cl6 C2 H2 107.8
Cl5 C2 H2 107.8
Cl7 C3 Cl9 118.0(19)
Cl7 C3 Cl8 108.7(17)
Cl9 C3 Cl8 102.6(17)
Cl7 C3 H3 109.1
Cl9 C3 H3 109.1
Cl8 C3 H3 109.1
C5 C4 H4A 109.5
C5 C4 H4B 109.5
H4A C4 H4B 109.5
C5 C4 H4C 109.5
H4A C4 H4C 109.5
H4B C4 H4C 109.5
C6 C5 C4 115(3)
C6 C5 H5A 108.5
C4 C5 H5A 108.5
C6 C5 H5B 108.5
C4 C5 H5B 108.5
H5A C5 H5B 107.5
C7 C6 C5 118.3(11)
C7 C6 H6A 107.7
C5 C6 H6A 107.7
C7 C6 H6B 107.7
C5 C6 H6B 107.7
H6A C6 H6B 107.1
C8 C7 C6 103(2)
C8 C7 H7A 111.2
C6 C7 H7A 111.2
C8 C7 H7B 111.2
C6 C7 H7B 111.2
H7A C7 H7B 109.1
C9 C8 C7 113(3)
C9 C8 H8A 109.0
C7 C8 H8A 109.0
C9 C8 H8B 109.0
C7 C8 H8B 109.0
H8A C8 H8B 107.8
C8 C9 H9A 109.5
C8 C9 H9B 109.5
H9A C9 H9B 109.5
C8 C9 H9C 109.5
H9A C9 H9C 109.5
H9B C9 H9C 109.5

loop_
_geom_bond_atom_site_label_1
_geom_bond_atom_site_label_2
_geom_bond_distance
Pt1 C122 2.002(12)
Pt1 N21 2.021(8)
Pt1 N11 2.058(8)
Pt1 N31 2.125(9)
Pt1 Ag3 2.8199(10)
Pt2 N51 2.006(9)
Pt2 C422 2.020(11)
Pt2 N41 2.039(9)
Pt2 N61 2.109(9)
Pt2 Ag3 2.8012(9)
Pt2 Ag1 3.3012(10)
Ag1 N22 2.094(8)
Ag1 N62 2.100(9)
Ag1 Ag3 2.9955(12)
Ag1 Ag2 3.2240(12)
Ag2 N32 2.072(10)
Ag2 N52 2.080(9)
Ag2 Ag3 3.0624(12)
Ag3 C122 2.411(10)
Ag3 C422 2.485(10)
N11 C16 1.329(14)
N11 C12 1.377(14)
C12 C13 1.384(16)
C12 C121 1.464(16)
C13 C14 1.380(18)
C13 H13 0.9300
C14 C15 1.373(17)
C14 H14 0.9300
C15 C16 1.383(16)
C15 H15 0.9300
C16 H16 0.9300
C121 C126 1.399(16)
C121 C122 1.408(14)
C122 C123 1.406(15)
C123 C124 1.403(16)
C123 H123 0.9300
C124 C125 1.413(16)
C124 H124 0.9300
C125 C126 1.371(17)
C125 H125 0.9300
C126 H126 0.9300
N21 C25 1.350(12)
N21 N22 1.368(11)
N22 C23 1.364(14)
C23 C24 1.400(14)
C23 C231 1.450(15)
C24 C25 1.367(16)
C24 H24 0.9300
C25 C251 1.492(14)
C231 C232 1.385(17)
C231 C236 1.393(16)
C232 C233 1.373(18)
C232 H232 0.9300
C233 C234 1.38(2)
C233 H233 0.9300
C234 C235 1.40(2)
C234 H234 0.9300
C235 C236 1.387(17)
C235 H235 0.9300
C236 H236 0.9300
C251 C252 1.367(15)
C251 C256 1.392(16)
C252 C253 1.404(16)
C252 H252 0.9300
C253 C254 1.371(19)
C253 H253 0.9300
C254 C255 1.394(17)
C254 H254 0.9300
C255 C256 1.394(16)
C255 H255 0.9300
C256 H256 0.9300
N31 C35 1.338(14)
N31 N32 1.375(12)
N32 C33 1.359(13)
C33 C34 1.396(15)
C33 C331 1.463(15)
C34 C35 1.389(15)
C34 H34 0.9300
C35 C351 1.475(14)
C331 C332 1.399(16)
C331 C336 1.409(16)
C332 C333 1.381(16)
C332 H332 0.9300
C333 C334 1.35(2)
C333 H333 0.9300
C334 C335 1.41(2)
C334 H334 0.9300
C335 C336 1.366(17)
C335 H335 0.9300
C336 H336 0.9300
C351 C356 1.396(16)
C351 C352 1.410(17)
C352 C353 1.367(18)
C352 H352 0.9300
C353 C354 1.37(2)
C353 H353 0.9300
C354 C355 1.37(2)
C354 H354 0.9300
C355 C356 1.393(17)
C355 H355 0.9300
C356 H356 0.9300
N41 C46 1.338(14)
N41 C42 1.369(15)
C42 C43 1.380(18)
C42 C421 1.476(17)
C43 C44 1.352(19)
C43 H43 0.9300
C44 C45 1.40(2)
C44 H44 0.9300
C45 C46 1.374(18)
C45 H45 0.9300
C46 H46 0.9300
C421 C426 1.373(17)
C421 C422 1.422(18)
C422 C423 1.387(16)
C423 C424 1.389(17)
C423 H423 0.9300
C424 C425 1.40(2)
C424 H424 0.9300
C425 C426 1.395(19)
C425 H425 0.9300
C426 H426 0.9300
N51 N52 1.351(12)
N51 C55 1.355(14)
N52 C53 1.358(14)
C53 C54 1.387(17)
C53 C531 1.481(17)
C54 C55 1.404(17)
C54 H54 0.9300
C55 C551 1.457(17)
C531 C532 1.376(16)
C531 C536 1.414(18)
C532 C533 1.389(19)
C532 H532 0.9300
C533 C534 1.37(2)
C533 H533 0.9300
C534 C535 1.395(18)
C534 H534 0.9300
C535 C536 1.370(18)
C535 H535 0.9300
C536 H536 0.9300
C551 C552 1.374(18)
C551 C556 1.407(16)
C552 C553 1.361(19)
C552 H552 0.9300
C553 C554 1.41(2)
C553 H553 0.9300
C554 C555 1.36(2)
C554 H554 0.9300
C555 C556 1.389(19)
C555 H555 0.9300
C556 H556 0.9300
N61 C65 1.355(13)
N61 N62 1.386(12)
N62 C63 1.360(14)
C63 C64 1.389(15)
C63 C631 1.471(15)
C64 C65 1.411(16)
C64 H64 0.9300
C65 C651 1.467(15)
C631 C636 1.395(15)
C631 C632 1.404(15)
C632 C633 1.373(16)
C632 H632 0.9300
C633 C634 1.412(18)
C633 H633 0.9300
C634 C635 1.382(19)
C634 H634 0.9300
C635 C636 1.377(18)
C635 H635 0.9300
C636 H636 0.9300
C651 C652 1.371(16)
C651 C656 1.412(16)
C652 C653 1.382(16)
C652 H652 0.9300
C653 C654 1.363(17)
C653 H653 0.9300
C654 C655 1.388(17)
C654 H654 0.9300
C655 C656 1.380(16)
C655 H655 0.9300
C656 H656 0.9300
B1 F4 1.28(3)
B1 F3 1.35(3)
B1 F1 1.36(3)
B1 F2 1.42(3)
C1 Cl3 1.72(3)
C1 Cl1 1.76(3)
C1 Cl2 1.82(3)
C1 H1 0.9800
B2 F8 1.31(3)
B2 F5 1.34(3)
B2 F6 1.36(2)
B2 F7 1.37(2)
C2 Cl4 1.73(5)
C2 Cl6 1.74(5)
C2 Cl5 1.77(5)
C2 H2 0.9800
C3 Cl7 1.60(3)
C3 Cl9 1.70(4)
C3 Cl8 1.87(3)
C3 H3 0.9800
C4 C5 1.522(10)
C4 H4A 0.9600
C4 H4B 0.9600
C4 H4C 0.9600
C5 C6 1.520(10)
C5 H5A 0.9700
C5 H5B 0.9700
C6 C7 1.519(10)
C6 H6A 0.9700
C6 H6B 0.9700
C7 C8 1.516(10)
C7 H7A 0.9700
C7 H7B 0.9700
C8 C9 1.512(10)
C8 H8A 0.9700
C8 H8B 0.9700
C9 H9A 0.9600
C9 H9B 0.9600
C9 H9C 0.9600

loop_
_geom_torsion_atom_site_label_1
_geom_torsion_atom_site_label_2
_geom_torsion_atom_site_label_3
_geom_torsion_atom_site_label_4
_geom_torsion
N51 Pt2 Ag1 N22 -107.6(4)
C422 Pt2 Ag1 N22 -4.3(4)
N41 Pt2 Ag1 N22 69.6(4)
N61 Pt2 Ag1 N22 173.7(4)
Ag3 Pt2 Ag1 N22 -38.0(3)
N51 Pt2 Ag1 N62 81.1(4)
C422 Pt2 Ag1 N62 -175.6(4)
N41 Pt2 Ag1 N62 -101.7(4)
N61 Pt2 Ag1 N62 2.5(4)
Ag3 Pt2 Ag1 N62 150.8(3)
N51 Pt2 Ag1 Ag3 -69.7(3)
C422 Pt2 Ag1 Ag3 33.7(3)
N41 Pt2 Ag1 Ag3 107.6(3)
N61 Pt2 Ag1 Ag3 -148.3(3)
N51 Pt2 Ag1 Ag2 0.0(3)
C422 Pt2 Ag1 Ag2 103.3(3)
N41 Pt2 Ag1 Ag2 177.2(3)
N61 Pt2 Ag1 Ag2 -78.7(3)
Ag3 Pt2 Ag1 Ag2 69.64(3)
N22 Ag1 Ag2 N32 -67.3(4)
N62 Ag1 Ag2 N32 105.6(4)
Ag3 Ag1 Ag2 N32 -125.9(2)
Pt2 Ag1 Ag2 N32 173.6(2)
N22 Ag1 Ag2 N52 118.7(4)
N62 Ag1 Ag2 N52 -68.4(4)
Ag3 Ag1 Ag2 N52 60.1(3)
Pt2 Ag1 Ag2 N52 -0.4(3)
N22 Ag1 Ag2 Ag3 58.6(3)
N62 Ag1 Ag2 Ag3 -128.5(3)
Pt2 Ag1 Ag2 Ag3 -60.42(2)
N51 Pt2 Ag3 C122 27(3)
C422 Pt2 Ag3 C122 122(3)
N41 Pt2 Ag3 C122 -160(3)
N61 Pt2 Ag3 C122 -65(3)
Ag1 Pt2 Ag3 C122 -96(3)
N51 Pt2 Ag3 C422 -94.4(5)
N41 Pt2 Ag3 C422 78.0(5)
N61 Pt2 Ag3 C422 173.2(5)
Ag1 Pt2 Ag3 C422 142.3(4)
N51 Pt2 Ag3 Pt1 87.6(3)
C422 Pt2 Ag3 Pt1 -177.9(4)
N41 Pt2 Ag3 Pt1 -99.9(3)
N61 Pt2 Ag3 Pt1 -4.7(3)
Ag1 Pt2 Ag3 Pt1 -35.66(4)
N51 Pt2 Ag3 Ag1 123.3(3)
C422 Pt2 Ag3 Ag1 -142.3(4)
N41 Pt2 Ag3 Ag1 -64.2(3)
N61 Pt2 Ag3 Ag1 30.9(3)
N51 Pt2 Ag3 Ag2 54.6(3)
C422 Pt2 Ag3 Ag2 149.1(4)
N41 Pt2 Ag3 Ag2 -132.9(3)
N61 Pt2 Ag3 Ag2 -37.7(3)
Ag1 Pt2 Ag3 Ag2 -68.67(3)
N21 Pt1 Ag3 C122 -95.5(4)
N11 Pt1 Ag3 C122 77.9(4)
N31 Pt1 Ag3 C122 173.2(4)
C122 Pt1 Ag3 C422 152(6)
N21 Pt1 Ag3 C422 56(6)
N11 Pt1 Ag3 C422 -130(6)
N31 Pt1 Ag3 C422 -35(6)
C122 Pt1 Ag3 Pt2 -173.5(3)
N21 Pt1 Ag3 Pt2 90.9(2)
N11 Pt1 Ag3 Pt2 -95.6(2)
N31 Pt1 Ag3 Pt2 -0.3(2)
C122 Pt1 Ag3 Ag1 151.5(3)
N21 Pt1 Ag3 Ag1 55.9(2)
N11 Pt1 Ag3 Ag1 -130.6(2)
N31 Pt1 Ag3 Ag1 -35.3(2)
C122 Pt1 Ag3 Ag2 -139.8(3)
N21 Pt1 Ag3 Ag2 124.6(2)
N11 Pt1 Ag3 Ag2 -61.9(2)
N31 Pt1 Ag3 Ag2 33.4(2)
N22 Ag1 Ag3 C122 -35.5(4)
N62 Ag1 Ag3 C122 147.1(4)
Ag2 Ag1 Ag3 C122 95.4(3)
Pt2 Ag1 Ag3 C122 174.5(3)
N22 Ag1 Ag3 C422 123.6(4)
N62 Ag1 Ag3 C422 -53.8(4)
Ag2 Ag1 Ag3 C422 -105.5(3)
Pt2 Ag1 Ag3 C422 -26.4(3)
N22 Ag1 Ag3 Pt2 150.0(3)
N62 Ag1 Ag3 Pt2 -27.4(3)
Ag2 Ag1 Ag3 Pt2 -79.07(3)
N22 Ag1 Ag3 Pt1 -56.4(3)
N62 Ag1 Ag3 Pt1 126.2(3)
Ag2 Ag1 Ag3 Pt1 74.53(3)
Pt2 Ag1 Ag3 Pt1 153.59(3)
N22 Ag1 Ag3 Ag2 -130.9(3)
N62 Ag1 Ag3 Ag2 51.7(3)
Pt2 Ag1 Ag3 Ag2 79.07(3)
N32 Ag2 Ag3 C122 -53.2(4)
N52 Ag2 Ag3 C122 123.4(3)
Ag1 Ag2 Ag3 C122 -107.1(3)
N32 Ag2 Ag3 C422 151.9(4)
N52 Ag2 Ag3 C422 -31.6(4)
Ag1 Ag2 Ag3 C422 97.9(3)
N32 Ag2 Ag3 Pt2 129.3(3)
N52 Ag2 Ag3 Pt2 -54.2(2)
Ag1 Ag2 Ag3 Pt2 75.30(3)
N32 Ag2 Ag3 Pt1 -25.6(3)
N52 Ag2 Ag3 Pt1 150.9(2)
Ag1 Ag2 Ag3 Pt1 -79.60(3)
N32 Ag2 Ag3 Ag1 54.0(3)
N52 Ag2 Ag3 Ag1 -129.5(2)
C122 Pt1 N11 C16 -172.5(9)
N21 Pt1 N11 C16 -131(3)
N31 Pt1 N11 C16 17.1(9)
Ag3 Pt1 N11 C16 131.4(8)
C122 Pt1 N11 C12 3.4(7)
N21 Pt1 N11 C12 45(3)
N31 Pt1 N11 C12 -167.0(7)
Ag3 Pt1 N11 C12 -52.7(7)
C16 N11 C12 C13 -5.5(16)
Pt1 N11 C12 C13 178.4(8)
C16 N11 C12 C121 173.9(10)
Pt1 N11 C12 C121 -2.2(12)
N11 C12 C13 C14 2.6(17)
C121 C12 C13 C14 -176.6(11)
C12 C13 C14 C15 0.1(18)
C13 C14 C15 C16 -0.1(18)
C12 N11 C16 C15 5.6(16)
Pt1 N11 C16 C15 -178.8(8)
C14 C15 C16 N11 -2.7(17)
N11 C12 C121 C126 179.6(10)
C13 C12 C121 C126 -1.1(18)
N11 C12 C121 C122 -1.0(14)
C13 C12 C121 C122 178.3(11)
C126 C121 C122 C123 -0.7(16)
C12 C121 C122 C123 179.8(9)
C126 C121 C122 Pt1 -176.8(8)
C12 C121 C122 Pt1 3.8(13)
C126 C121 C122 Ag3 -95.0(10)
C12 C121 C122 Ag3 85.5(10)
N21 Pt1 C122 C123 5.1(10)
N11 Pt1 C122 C123 -179.3(10)
N31 Pt1 C122 C123 -115.7(19)
Ag3 Pt1 C122 C123 -80.5(9)
N21 Pt1 C122 C121 -179.4(8)
N11 Pt1 C122 C121 -3.9(8)
N31 Pt1 C122 C121 60(2)
Ag3 Pt1 C122 C121 95.0(8)
N21 Pt1 C122 Ag3 85.6(3)
N11 Pt1 C122 Ag3 -98.8(3)
N31 Pt1 C122 Ag3 -35(2)
C422 Ag3 C122 C123 -48.9(9)
Pt2 Ag3 C122 C123 -166(3)
Pt1 Ag3 C122 C123 129.3(7)
Ag1 Ag3 C122 C123 100.2(6)
Ag2 Ag3 C122 C123 167.5(6)
C422 Ag3 C122 C121 68.7(9)
Pt2 Ag3 C122 C121 -48(3)
Pt1 Ag3 C122 C121 -113.1(8)
Ag1 Ag3 C122 C121 -142.2(7)
Ag2 Ag3 C122 C121 -74.8(7)
C422 Ag3 C122 Pt1 -178.2(4)
Pt2 Ag3 C122 Pt1 65(3)
Ag1 Ag3 C122 Pt1 -29.1(3)
Ag2 Ag3 C122 Pt1 38.2(3)
C121 C122 C123 C124 0.4(16)
Pt1 C122 C123 C124 175.7(8)
Ag3 C122 C123 C124 100.3(10)
C122 C123 C124 C125 -0.1(16)
C123 C124 C125 C126 0.2(16)
C124 C125 C126 C121 -0.6(17)
C122 C121 C126 C125 0.9(17)
C12 C121 C126 C125 -179.8(11)
C122 Pt1 N21 C25 68.9(9)
N11 Pt1 N21 C25 27(4)
N31 Pt1 N21 C25 -120.3(9)
Ag3 Pt1 N21 C25 125.7(9)
C122 Pt1 N21 N22 -103.4(8)
N11 Pt1 N21 N22 -145(3)
N31 Pt1 N21 N22 67.4(7)
Ag3 Pt1 N21 N22 -46.6(7)
C25 N21 N22 C23 -0.1(11)
Pt1 N21 N22 C23 173.7(7)
C25 N21 N22 Ag1 177.5(7)
Pt1 N21 N22 Ag1 -8.8(10)
N62 Ag1 N22 C23 40(2)
Ag3 Ag1 N22 C23 -128.2(10)
Ag2 Ag1 N22 C23 -175.8(9)
Pt2 Ag1 N22 C23 -98.7(10)
N62 Ag1 N22 N21 -137.2(16)
Ag3 Ag1 N22 N21 55.0(7)
Ag2 Ag1 N22 N21 7.4(8)
Pt2 Ag1 N22 N21 84.5(8)
N21 N22 C23 C24 0.0(12)
Ag1 N22 C23 C24 -177.1(8)
N21 N22 C23 C231 179.7(10)
Ag1 N22 C23 C231 2.6(16)
N22 C23 C24 C25 0.1(13)
C231 C23 C24 C25 -179.6(11)
N22 N21 C25 C24 0.1(12)
Pt1 N21 C25 C24 -172.8(8)
N22 N21 C25 C251 -179.5(9)
Pt1 N21 C25 C251 7.7(15)
C23 C24 C25 N21 -0.1(13)
C23 C24 C25 C251 179.4(10)
N22 C23 C231 C232 147.3(12)
C24 C23 C231 C232 -33.0(19)
N22 C23 C231 C236 -33.4(17)
C24 C23 C231 C236 146.2(12)
C236 C231 C232 C233 0(2)
C23 C231 C232 C233 179.5(13)
C231 C232 C233 C234 0(2)
C232 C233 C234 C235 -1(2)
C233 C234 C235 C236 2(2)
C234 C235 C236 C231 -2(2)
C232 C231 C236 C235 1.0(18)
C23 C231 C236 C235 -178.3(11)
N21 C25 C251 C252 -141.0(11)
C24 C25 C251 C252 39.5(17)
N21 C25 C251 C256 41.0(16)
C24 C25 C251 C256 -138.5(12)
C256 C251 C252 C253 1.4(17)
C25 C251 C252 C253 -176.7(10)
C251 C252 C253 C254 -1.4(17)
C252 C253 C254 C255 1.3(18)
C253 C254 C255 C256 -1.3(17)
C252 C251 C256 C255 -1.4(16)
C25 C251 C256 C255 176.6(10)
C254 C255 C256 C251 1.4(16)
C122 Pt1 N31 C35 -159.0(18)
N21 Pt1 N31 C35 80.0(10)
N11 Pt1 N31 C35 -96.5(10)
Ag3 Pt1 N31 C35 169.0(9)
C122 Pt1 N31 N32 -8(2)
N21 Pt1 N31 N32 -129.2(7)
N11 Pt1 N31 N32 54.4(7)
Ag3 Pt1 N31 N32 -40.2(7)
C35 N31 N32 C33 0.0(11)
Pt1 N31 N32 C33 -158.7(7)
C35 N31 N32 Ag2 173.1(7)
Pt1 N31 N32 Ag2 14.4(9)
N52 Ag2 N32 C33 23(2)
Ag3 Ag2 N32 C33 -175.0(8)
Ag1 Ag2 N32 C33 -129.6(9)
N52 Ag2 N32 N31 -149.1(14)
Ag3 Ag2 N32 N31 13.4(8)
Ag1 Ag2 N32 N31 58.7(7)
N31 N32 C33 C34 0.5(11)
Ag2 N32 C33 C34 -172.1(7)
N31 N32 C33 C331 179.6(9)
Ag2 N32 C33 C331 7.0(14)
N32 C33 C34 C35 -0.8(12)
C331 C33 C34 C35 -179.8(11)
N32 N31 C35 C34 -0.5(12)
Pt1 N31 C35 C34 150.9(8)
N32 N31 C35 C351 175.7(9)
Pt1 N31 C35 C351 -32.8(16)
C33 C34 C35 N31 0.8(12)
C33 C34 C35 C351 -175.3(10)
N32 C33 C331 C332 37.6(15)
C34 C33 C331 C332 -143.6(12)
N32 C33 C331 C336 -138.4(11)
C34 C33 C331 C336 40.5(18)
C336 C331 C332 C333 2.1(17)
C33 C331 C332 C333 -173.9(11)
C331 C332 C333 C334 0.7(19)
C332 C333 C334 C335 -3(2)
C333 C334 C335 C336 3(2)
C334 C335 C336 C331 -0.4(19)
C332 C331 C336 C335 -2.2(18)
C33 C331 C336 C335 173.9(11)
N31 C35 C351 C356 -56.6(15)
C34 C35 C351 C356 119.0(13)
N31 C35 C351 C352 123.7(13)
C34 C35 C351 C352 -60.7(16)
C356 C351 C352 C353 0(2)
C35 C351 C352 C353 179.4(13)
C351 C352 C353 C354 -1(3)
C352 C353 C354 C355 2(3)
C353 C354 C355 C356 -2(2)
C354 C355 C356 C351 0.2(19)
C352 C351 C356 C355 0.6(18)
C35 C351 C356 C355 -179.0(11)
N51 Pt2 N41 C46 -124(2)
C422 Pt2 N41 C46 -173.4(10)
N61 Pt2 N41 C46 13.8(9)
Ag3 Pt2 N41 C46 128.2(9)
Ag1 Pt2 N41 C46 74.0(9)
N51 Pt2 N41 C42 45(3)
C422 Pt2 N41 C42 -3.7(8)
N61 Pt2 N41 C42 -176.5(8)
Ag3 Pt2 N41 C42 -62.1(8)
Ag1 Pt2 N41 C42 -116.3(8)
C46 N41 C42 C43 -2.9(17)
Pt2 N41 C42 C43 -173.4(10)
C46 N41 C42 C421 176.3(10)
Pt2 N41 C42 C421 5.9(13)
N41 C42 C43 C44 1(2)
C421 C42 C43 C44 -178.3(13)
C42 C43 C44 C45 1(2)
C43 C44 C45 C46 -1(2)
C42 N41 C46 C45 3.3(18)
Pt2 N41 C46 C45 172.6(9)
C44 C45 C46 N41 -1(2)
N41 C42 C421 C426 175.6(12)
C43 C42 C421 C426 -5(2)
N41 C42 C421 C422 -5.3(15)
C43 C42 C421 C422 173.9(13)
C426 C421 C422 C423 -5.6(18)
C42 C421 C422 C423 175.2(10)
C426 C421 C422 Pt2 -178.6(10)
C42 C421 C422 Pt2 2.2(13)
C426 C421 C422 Ag3 -97.8(12)
C42 C421 C422 Ag3 83.0(10)
N51 Pt2 C422 C423 14.5(11)
N41 Pt2 C422 C423 -171.5(11)
N61 Pt2 C422 C423 -117(3)
Ag3 Pt2 C422 C423 -72.1(10)
Ag1 Pt2 C422 C423 -105.2(10)
N51 Pt2 C422 C421 -173.3(8)
N41 Pt2 C422 C421 0.7(8)
N61 Pt2 C422 C421 56(3)
Ag3 Pt2 C422 C421 100.1(8)
Ag1 Pt2 C422 C421 67.0(8)
N51 Pt2 C422 Ag3 86.6(3)
N41 Pt2 C422 Ag3 -99.4(3)
N61 Pt2 C422 Ag3 -45(3)
Ag1 Pt2 C422 Ag3 -33.1(3)
C122 Ag3 C422 C423 -42.2(10)
Pt2 Ag3 C422 C423 131.2(9)
Pt1 Ag3 C422 C423 167(6)
Ag1 Ag3 C422 C423 167.6(7)
Ag2 Ag3 C422 C423 99.8(7)
C122 Ag3 C422 C421 76.0(9)
Pt2 Ag3 C422 C421 -110.6(8)
Pt1 Ag3 C422 C421 -75(7)
Ag1 Ag3 C422 C421 -74.2(7)
Ag2 Ag3 C422 C421 -142.0(7)
C122 Ag3 C422 Pt2 -173.4(4)
Pt1 Ag3 C422 Pt2 36(7)
Ag1 Ag3 C422 Pt2 36.4(4)
Ag2 Ag3 C422 Pt2 -31.4(4)
C421 C422 C423 C424 3.5(18)
Pt2 C422 C423 C424 175.4(10)
Ag3 C422 C423 C424 107.4(12)
C422 C423 C424 C425 1(2)
C423 C424 C425 C426 -3(2)
C422 C421 C426 C425 4(2)
C42 C421 C426 C425 -177.3(13)
C424 C425 C426 C421 1(2)
C422 Pt2 N51 N52 -111.5(8)
N41 Pt2 N51 N52 -160(2)
N61 Pt2 N51 N52 61.9(8)
Ag3 Pt2 N51 N52 -52.1(7)
Ag1 Pt2 N51 N52 0.6(8)
C422 Pt2 N51 C55 62.9(9)
N41 Pt2 N51 C55 14(3)
N61 Pt2 N51 C55 -123.7(9)
Ag3 Pt2 N51 C55 122.3(8)
Ag1 Pt2 N51 C55 175.0(8)
C55 N51 N52 C53 0.2(11)
Pt2 N51 N52 C53 175.6(7)
C55 N51 N52 Ag2 -176.4(6)
Pt2 N51 N52 Ag2 -1.0(10)
N32 Ag2 N52 N51 -149.0(15)
Ag3 Ag2 N52 N51 47.9(7)
Ag1 Ag2 N52 N51 1.0(8)
N32 Ag2 N52 C53 35(2)
Ag3 Ag2 N52 C53 -127.8(10)
Ag1 Ag2 N52 C53 -174.7(9)
N51 N52 C53 C54 -0.7(12)
Ag2 N52 C53 C54 175.4(8)
N51 N52 C53 C531 178.3(9)
Ag2 N52 C53 C531 -5.6(16)
N52 C53 C54 C55 0.8(13)
C531 C53 C54 C55 -178.0(11)
N52 N51 C55 C54 0.3(11)
Pt2 N51 C55 C54 -174.7(7)
N52 N51 C55 C551 -178.2(10)
Pt2 N51 C55 C551 6.8(15)
C53 C54 C55 N51 -0.6(12)
C53 C54 C55 C551 177.8(11)
N52 C53 C531 C532 148.3(11)
C54 C53 C531 C532 -33.0(18)
N52 C53 C531 C536 -34.3(17)
C54 C53 C531 C536 144.4(13)
C536 C531 C532 C533 1.6(18)
C53 C531 C532 C533 179.1(11)
C531 C532 C533 C534 -0.8(19)
C532 C533 C534 C535 -1(2)
C533 C534 C535 C536 1.7(19)
C534 C535 C536 C531 -0.9(18)
C532 C531 C536 C535 -0.7(17)
C53 C531 C536 C535 -178.1(11)
N51 C55 C551 C552 38.4(18)
C54 C55 C551 C552 -139.8(13)
N51 C55 C551 C556 -142.9(11)
C54 C55 C551 C556 38.9(17)
C556 C551 C552 C553 0(2)
C55 C551 C552 C553 178.6(13)
C551 C552 C553 C554 0(2)
C552 C553 C554 C555 1(2)
C553 C554 C555 C556 0(2)
C554 C555 C556 C551 0(2)
C552 C551 C556 C555 0.5(18)
C55 C551 C556 C555 -178.2(11)
N51 Pt2 N61 C65 65.8(10)
C422 Pt2 N61 C65 -163(2)
N41 Pt2 N61 C65 -109.0(10)
Ag3 Pt2 N61 C65 155.5(9)
Ag1 Pt2 N61 C65 -175.3(11)
N51 Pt2 N61 N62 -122.7(7)
C422 Pt2 N61 N62 9(3)
N41 Pt2 N61 N62 62.6(7)
Ag3 Pt2 N61 N62 -32.9(7)
Ag1 Pt2 N61 N62 -3.7(6)
C65 N61 N62 C63 0.5(12)
Pt2 N61 N62 C63 -173.1(7)
C65 N61 N62 Ag1 179.5(7)
Pt2 N61 N62 Ag1 5.9(9)
N22 Ag1 N62 C63 32(2)
Ag3 Ag1 N62 C63 -160.8(9)
Ag2 Ag1 N62 C63 -115.5(10)
Pt2 Ag1 N62 C63 174.9(11)
N22 Ag1 N62 N61 -146.7(16)
Ag3 Ag1 N62 N61 20.5(8)
Ag2 Ag1 N62 N61 65.8(7)
Pt2 Ag1 N62 N61 -3.8(6)
N61 N62 C63 C64 0.2(12)
Ag1 N62 C63 C64 -178.6(8)
N61 N62 C63 C631 -177.5(9)
Ag1 N62 C63 C631 3.7(16)
N62 C63 C64 C65 -0.8(13)
C631 C63 C64 C65 176.7(11)
N62 N61 C65 C64 -1.0(12)
Pt2 N61 C65 C64 171.0(8)
N62 N61 C65 C651 -179.7(10)
Pt2 N61 C65 C651 -7.7(17)
C63 C64 C65 N61 1.1(13)
C63 C64 C65 C651 179.7(11)
N62 C63 C631 C636 -159.9(11)
C64 C63 C631 C636 22.8(18)
N62 C63 C631 C632 20.4(16)
C64 C63 C631 C632 -156.9(11)
C636 C631 C632 C633 1.6(17)
C63 C631 C632 C633 -178.7(10)
C631 C632 C633 C634 -1.9(17)
C632 C633 C634 C635 0.8(19)
C633 C634 C635 C636 1(2)
C634 C635 C636 C631 -1(2)
C632 C631 C636 C635 -0.1(18)
C63 C631 C636 C635 -179.8(11)
N61 C65 C651 C652 105.7(13)
C64 C65 C651 C652 -72.7(17)
N61 C65 C651 C656 -75.3(15)
C64 C65 C651 C656 106.3(14)
C656 C651 C652 C653 0.8(17)
C65 C651 C652 C653 179.7(11)
C651 C652 C653 C654 -1.2(18)
C652 C653 C654 C655 0.1(19)
C653 C654 C655 C656 1(2)
C654 C655 C656 C651 -2(2)
C652 C651 C656 C655 0.7(18)
C65 C651 C656 C655 -178.3(12)
C4 C5 C6 C7 -30(7)
C5 C6 C7 C8 151(4)
C6 C7 C8 C9 173(3)
